data_7021786
loop_
_publ_author_name
'Owen, Gareth R.'
'Gould, P. Hugh'
'Moore, Alexandra'
'Dyson, Gavin'
'Haddow, Mairi F.'
'Hamilton, Alex'

_publ_section_title
;
 Copper and silver complexes bearing flexible hybrid scorpionate ligand.
;
_journal_issue 31
_journal_name_full 'Dalton transactions (Cambridge, England : 2003)'
_journal_page_first 11074
_journal_page_last 11081
_journal_paper_doi 10.1039/c3dt51286j
_journal_volume 42
_journal_year 2013
_chemical_formula_moiety 'C31 H30 B Cu N5 P S3'
_chemical_formula_sum 'C31 H30 B Cu N5 P S3'
_chemical_formula_weight 674.10
_chemical_name_common Complex_1
_chemical_name_systematic
; 
 ? 
;
_space_group_IT_number 2
_symmetry_cell_setting triclinic
_symmetry_space_group_name_Hall '-P 1'
_symmetry_space_group_name_H-M 'P -1'
_atom_sites_solution_hydrogens geom
_atom_sites_solution_primary direct
_atom_sites_solution_secondary difmap
_audit_creation_method SHELXL-97
_cell_angle_alpha 100.384(6)
_cell_angle_beta 97.985(6)
_cell_angle_gamma 116.385(4)
_cell_formula_units_Z 2
_cell_length_a 10.2651(10)
_cell_length_b 10.9320(10)
_cell_length_c 16.217(2)
_cell_measurement_reflns_used 9839
_cell_measurement_temperature 100(2)
_cell_measurement_theta_max 27.53
_cell_measurement_theta_min 2.34
_cell_volume 1553.2(3)
_computing_cell_refinement 'Bruker Apex II'
_computing_data_collection 'Bruker Apex II'
_computing_data_reduction 'Bruker SAINT'
_computing_molecular_graphics 'Bruker ShelXTL'
_computing_publication_material 'Bruker ShelXTL'
_computing_structure_refinement 'SHELXL-97 (Sheldrick, 2008)'
_computing_structure_solution 'SHELXS-97 (Sheldrick, 2008)'
_diffrn_ambient_temperature 100(2)
_diffrn_measured_fraction_theta_full 0.988
_diffrn_measured_fraction_theta_max 0.988
_diffrn_measurement_device_type 'CCD area detector'
_diffrn_measurement_method 'phi and omega scans'
_diffrn_radiation_monochromator graphite
_diffrn_radiation_source 'fine-focus sealed tube'
_diffrn_radiation_type MoK\a
_diffrn_radiation_wavelength 0.71073
_diffrn_reflns_av_R_equivalents 0.0341
_diffrn_reflns_av_sigmaI/netI 0.0344
_diffrn_reflns_limit_h_max 13
_diffrn_reflns_limit_h_min -13
_diffrn_reflns_limit_k_max 14
_diffrn_reflns_limit_k_min -14
_diffrn_reflns_limit_l_max 21
_diffrn_reflns_limit_l_min -20
_diffrn_reflns_number 26582
_diffrn_reflns_theta_full 27.69
_diffrn_reflns_theta_max 27.69
_diffrn_reflns_theta_min 1.32
_exptl_absorpt_coefficient_mu 0.987
_exptl_absorpt_correction_T_max 0.7456
_exptl_absorpt_correction_T_min 0.6596
_exptl_absorpt_correction_type multi-scan
_exptl_absorpt_process_details 'SADABS V2008/1'
_exptl_crystal_colour yellow
_exptl_crystal_density_diffrn 1.441
_exptl_crystal_density_method 'not measured'
_exptl_crystal_description block
_exptl_crystal_F_000 696
_exptl_crystal_size_max 0.165
_exptl_crystal_size_mid 0.142
_exptl_crystal_size_min 0.086
_refine_diff_density_max 0.698
_refine_diff_density_min -0.379
_refine_diff_density_rms 0.062
_refine_ls_extinction_method none
_refine_ls_goodness_of_fit_ref 1.032
_refine_ls_hydrogen_treatment mixed
_refine_ls_matrix_type full
_refine_ls_number_parameters 384
_refine_ls_number_reflns 7212
_refine_ls_number_restraints 0
_refine_ls_restrained_S_all 1.032
_refine_ls_R_factor_all 0.0404
_refine_ls_R_factor_gt 0.0312
_refine_ls_shift/su_max 0.001
_refine_ls_shift/su_mean 0.000
_refine_ls_structure_factor_coef Fsqd
_refine_ls_weighting_details 'calc w=1/[\s^2^(Fo^2^)+(0.0269P)^2^+1.0966P] where P=(Fo^2^+2Fc^2^)/3'
_refine_ls_weighting_scheme calc
_refine_ls_wR_factor_gt 0.0698
_refine_ls_wR_factor_ref 0.0741
_reflns_number_gt 6088
_reflns_number_total 7212
_reflns_threshold_expression >2sigma(I)
_cod_data_source_file c3dt51286j.txt
_cod_data_source_block Complex_1_amexp1b
_cod_original_sg_symbol_Hall -P1
_cod_original_sg_symbol_H-M P-1
_cod_database_code 7021786

loop_
_symmetry_equiv_pos_as_xyz
'x, y, z'
'-x, -y, -z'

loop_
_atom_site_label
_atom_site_type_symbol
_atom_site_fract_x
_atom_site_fract_y
_atom_site_fract_z
_atom_site_U_iso_or_equiv
_atom_site_adp_type
_atom_site_occupancy
_atom_site_symmetry_multiplicity
_atom_site_calc_flag
_atom_site_refinement_flags
B1 B -0.0441(2) 0.5372(2) 0.26915(13) 0.0149(4) Uani 1 1 d .
H1 H 0.075(2) 0.630(2) 0.2795(13) 0.018 Uiso 1 1 d .
C1 C -0.1256(2) 0.71498(18) 0.34354(11) 0.0159(4) Uani 1 1 d .
C2 C -0.3126(2) 0.49967(19) 0.27091(12) 0.0186(4) Uani 1 1 d .
H2 H -0.3657 0.4046 0.2354 0.022 Uiso 1 1 calc R
C3 C -0.3748(2) 0.5742(2) 0.30809(12) 0.0205(4) Uani 1 1 d .
H3 H -0.4787 0.5417 0.3038 0.025 Uiso 1 1 calc R
C4 C -0.2754(2) 0.8253(2) 0.39948(13) 0.0233(4) Uani 1 1 d .
H4A H -0.1764 0.9084 0.4259 0.035 Uiso 1 1 calc R
H4B H -0.3275 0.7976 0.4447 0.035 Uiso 1 1 calc R
H4C H -0.3344 0.8485 0.3584 0.035 Uiso 1 1 calc R
C5 C 0.0698(2) 0.39368(18) 0.32909(12) 0.0179(4) Uani 1 1 d .
C6 C -0.1170(2) 0.39599(19) 0.38521(12) 0.0188(4) Uani 1 1 d .
H6 H -0.1958 0.4148 0.3963 0.023 Uiso 1 1 calc R
C7 C -0.0672(2) 0.3209(2) 0.42422(12) 0.0215(4) Uani 1 1 d .
H7 H -0.1041 0.2770 0.4676 0.026 Uiso 1 1 calc R
C8 C 0.1304(2) 0.2468(2) 0.41199(15) 0.0296(5) Uani 1 1 d .
H8A H 0.1421 0.1972 0.3592 0.044 Uiso 1 1 calc R
H8B H 0.0754 0.1779 0.4423 0.044 Uiso 1 1 calc R
H8C H 0.2297 0.3161 0.4497 0.044 Uiso 1 1 calc R
C9 C -0.1065(2) 0.5222(2) 0.10826(12) 0.0197(4) Uani 1 1 d .
C10 C -0.1627(2) 0.4410(2) 0.02114(12) 0.0216(4) Uani 1 1 d .
H10 H -0.1691 0.4858 -0.0232 0.026 Uiso 1 1 calc R
C11 C -0.2087(2) 0.2973(2) -0.00100(13) 0.0269(4) Uani 1 1 d .
H11 H -0.2446 0.2448 -0.0602 0.032 Uiso 1 1 calc R
C12 C -0.2026(2) 0.2292(2) 0.06292(13) 0.0261(4) Uani 1 1 d .
H12 H -0.2326 0.1308 0.0488 0.031 Uiso 1 1 calc R
C13 C -0.1521(2) 0.3095(2) 0.14610(13) 0.0222(4) Uani 1 1 d .
H13 H -0.1491 0.2641 0.1905 0.027 Uiso 1 1 calc R
C14 C 0.4914(2) 0.9161(2) 0.23114(12) 0.0205(4) Uani 1 1 d .
C15 C 0.6426(2) 1.0125(2) 0.24180(13) 0.0264(4) Uani 1 1 d .
H15 H 0.6794 1.1109 0.2667 0.032 Uiso 1 1 calc R
C16 C 0.7393(3) 0.9643(3) 0.21596(15) 0.0411(6) Uani 1 1 d .
H16 H 0.8421 1.0296 0.2232 0.049 Uiso 1 1 calc R
C17 C 0.6850(4) 0.8207(3) 0.17960(15) 0.0492(8) Uani 1 1 d .
H17 H 0.7505 0.7881 0.1609 0.059 Uiso 1 1 calc R
C18 C 0.5365(4) 0.7247(3) 0.17022(14) 0.0442(7) Uani 1 1 d .
H18 H 0.5007 0.6264 0.1454 0.053 Uiso 1 1 calc R
C19 C 0.4392(3) 0.7709(2) 0.19698(13) 0.0293(5) Uani 1 1 d .
H19 H 0.3378 0.7044 0.1921 0.035 Uiso 1 1 calc R
C20 C 0.46321(19) 1.12185(18) 0.35327(11) 0.0157(4) Uani 1 1 d .
C21 C 0.5427(2) 1.1045(2) 0.42348(12) 0.0204(4) Uani 1 1 d .
H21 H 0.5479 1.0189 0.4181 0.024 Uiso 1 1 calc R
C22 C 0.6142(2) 1.2111(2) 0.50102(13) 0.0255(4) Uani 1 1 d .
H22 H 0.6683 1.1983 0.5482 0.031 Uiso 1 1 calc R
C23 C 0.6065(2) 1.3366(2) 0.50941(13) 0.0254(4) Uani 1 1 d .
H23 H 0.6541 1.4093 0.5625 0.030 Uiso 1 1 calc R
C24 C 0.5292(2) 1.3546(2) 0.43998(13) 0.0239(4) Uani 1 1 d .
H24 H 0.5251 1.4407 0.4454 0.029 Uiso 1 1 calc R
C25 C 0.4574(2) 1.24860(19) 0.36232(12) 0.0188(4) Uani 1 1 d .
H25 H 0.4043 1.2624 0.3152 0.023 Uiso 1 1 calc R
C26 C 0.3300(2) 1.05626(18) 0.17160(11) 0.0166(4) Uani 1 1 d .
C27 C 0.2007(2) 1.0714(2) 0.15842(13) 0.0244(4) Uani 1 1 d .
H27 H 0.1309 1.0377 0.1925 0.029 Uiso 1 1 calc R
C28 C 0.1733(3) 1.1351(2) 0.09609(14) 0.0297(5) Uani 1 1 d .
H28 H 0.0859 1.1459 0.0883 0.036 Uiso 1 1 calc R
C29 C 0.2736(3) 1.1828(2) 0.04551(13) 0.0295(5) Uani 1 1 d .
H29 H 0.2550 1.2261 0.0028 0.035 Uiso 1 1 calc R
C30 C 0.4015(2) 1.1673(2) 0.05742(13) 0.0278(4) Uani 1 1 d .
H30 H 0.4703 1.2000 0.0227 0.033 Uiso 1 1 calc R
C31 C 0.4295(2) 1.1042(2) 0.11989(12) 0.0217(4) Uani 1 1 d .
H31 H 0.5171 1.0938 0.1274 0.026 Uiso 1 1 calc R
Cu1 Cu 0.13274(2) 0.81541(2) 0.264207(14) 0.01764(7) Uani 1 1 d .
N1 N -0.15709(16) 0.58626(15) 0.29372(9) 0.0149(3) Uani 1 1 d .
N2 N -0.25732(17) 0.70754(16) 0.35378(10) 0.0178(3) Uani 1 1 d .
N3 N -0.03317(16) 0.44161(15) 0.32569(9) 0.0156(3) Uani 1 1 d .
N4 N 0.04766(17) 0.31945(16) 0.38936(10) 0.0202(3) Uani 1 1 d .
N5 N -0.10475(16) 0.45302(16) 0.17035(10) 0.0167(3) Uani 1 1 d .
P1 P 0.35593(5) 0.97289(5) 0.25627(3) 0.01498(10) Uani 1 1 d .
S1 S 0.04779(5) 0.86256(5) 0.38363(3) 0.01927(10) Uani 1 1 d .
S2 S 0.19538(5) 0.41547(5) 0.26833(3) 0.02270(11) Uani 1 1 d .
S3 S -0.04046(5) 0.70226(5) 0.13148(3) 0.02040(10) Uani 1 1 d .

loop_
_atom_site_aniso_label
_atom_site_aniso_U_11
_atom_site_aniso_U_22
_atom_site_aniso_U_33
_atom_site_aniso_U_23
_atom_site_aniso_U_13
_atom_site_aniso_U_12
B1 0.0127(9) 0.0160(9) 0.0140(9) 0.0029(7) 0.0021(7) 0.0061(8)
C1 0.0182(9) 0.0192(8) 0.0142(8) 0.0077(7) 0.0061(7) 0.0106(7)
C2 0.0153(9) 0.0180(8) 0.0199(9) 0.0066(7) 0.0029(7) 0.0059(7)
C3 0.0154(9) 0.0253(9) 0.0246(10) 0.0117(8) 0.0069(7) 0.0109(8)
C4 0.0302(11) 0.0289(10) 0.0228(10) 0.0088(8) 0.0118(8) 0.0221(9)
C5 0.0159(9) 0.0157(8) 0.0193(9) 0.0022(7) 0.0012(7) 0.0071(7)
C6 0.0150(9) 0.0223(9) 0.0180(9) 0.0065(7) 0.0050(7) 0.0075(7)
C7 0.0168(9) 0.0235(9) 0.0216(10) 0.0091(8) 0.0052(7) 0.0064(8)
C8 0.0275(11) 0.0288(10) 0.0396(12) 0.0167(9) 0.0069(9) 0.0171(9)
C9 0.0130(9) 0.0296(10) 0.0174(9) 0.0052(8) 0.0046(7) 0.0111(8)
C10 0.0173(9) 0.0310(10) 0.0161(9) 0.0072(8) 0.0043(7) 0.0109(8)
C11 0.0199(10) 0.0315(11) 0.0240(10) 0.0031(9) 0.0037(8) 0.0102(9)
C12 0.0223(10) 0.0215(9) 0.0273(11) 0.0003(8) 0.0032(8) 0.0078(8)
C13 0.0152(9) 0.0208(9) 0.0254(10) 0.0008(8) 0.0043(7) 0.0065(8)
C14 0.0277(10) 0.0277(10) 0.0154(9) 0.0092(8) 0.0064(7) 0.0198(9)
C15 0.0275(11) 0.0420(12) 0.0242(10) 0.0173(9) 0.0120(8) 0.0243(10)
C16 0.0409(14) 0.0831(19) 0.0301(12) 0.0291(13) 0.0202(10) 0.0474(14)
C17 0.078(2) 0.097(2) 0.0241(12) 0.0262(13) 0.0243(12) 0.079(2)
C18 0.085(2) 0.0570(16) 0.0179(11) 0.0072(10) 0.0075(12) 0.0597(17)
C19 0.0490(14) 0.0304(11) 0.0167(10) 0.0062(8) 0.0029(9) 0.0276(11)
C20 0.0120(8) 0.0182(8) 0.0155(8) 0.0048(7) 0.0056(7) 0.0055(7)
C21 0.0189(9) 0.0230(9) 0.0211(9) 0.0084(8) 0.0071(7) 0.0102(8)
C22 0.0188(10) 0.0358(11) 0.0177(9) 0.0086(8) 0.0049(7) 0.0092(9)
C23 0.0204(10) 0.0260(10) 0.0186(10) 0.0002(8) 0.0079(8) 0.0032(8)
C24 0.0243(10) 0.0209(9) 0.0249(10) 0.0040(8) 0.0126(8) 0.0086(8)
C25 0.0175(9) 0.0203(9) 0.0193(9) 0.0058(7) 0.0073(7) 0.0086(8)
C26 0.0185(9) 0.0154(8) 0.0151(9) 0.0034(7) 0.0029(7) 0.0080(7)
C27 0.0266(11) 0.0313(10) 0.0237(10) 0.0110(8) 0.0100(8) 0.0187(9)
C28 0.0336(12) 0.0387(12) 0.0276(11) 0.0102(9) 0.0051(9) 0.0267(10)
C29 0.0412(13) 0.0306(11) 0.0217(10) 0.0111(9) 0.0029(9) 0.0214(10)
C30 0.0320(12) 0.0292(10) 0.0253(11) 0.0149(9) 0.0102(9) 0.0137(9)
C31 0.0190(9) 0.0231(9) 0.0227(10) 0.0082(8) 0.0044(8) 0.0094(8)
Cu1 0.01485(12) 0.01829(11) 0.01773(12) 0.00629(9) 0.00475(9) 0.00556(9)
N1 0.0132(7) 0.0163(7) 0.0153(7) 0.0047(6) 0.0039(6) 0.0070(6)
N2 0.0199(8) 0.0210(7) 0.0189(8) 0.0087(6) 0.0077(6) 0.0131(7)
N3 0.0142(7) 0.0154(7) 0.0164(7) 0.0034(6) 0.0035(6) 0.0067(6)
N4 0.0171(8) 0.0205(8) 0.0241(8) 0.0094(7) 0.0038(6) 0.0092(7)
N5 0.0121(7) 0.0197(7) 0.0161(8) 0.0017(6) 0.0028(6) 0.0073(6)
P1 0.0146(2) 0.0154(2) 0.0155(2) 0.00511(17) 0.00453(17) 0.00718(18)
S1 0.0192(2) 0.0170(2) 0.0177(2) 0.00141(17) 0.00480(17) 0.00659(18)
S2 0.0196(2) 0.0288(2) 0.0237(2) 0.0062(2) 0.00803(19) 0.0147(2)
S3 0.0210(2) 0.0252(2) 0.0165(2) 0.00600(18) 0.00353(18) 0.0126(2)

loop_
_atom_type_symbol
_atom_type_description
_atom_type_scat_dispersion_real
_atom_type_scat_dispersion_imag
_atom_type_scat_source
C C 0.0033 0.0016 'International Tables Vol C Tables 4.2.6.8 and 6.1.1.4'
H H 0.0000 0.0000 'International Tables Vol C Tables 4.2.6.8 and 6.1.1.4'
B B 0.0013 0.0007 'International Tables Vol C Tables 4.2.6.8 and 6.1.1.4'
N N 0.0061 0.0033 'International Tables Vol C Tables 4.2.6.8 and 6.1.1.4'
P P 0.1023 0.0942 'International Tables Vol C Tables 4.2.6.8 and 6.1.1.4'
Cu Cu 0.3201 1.2651 'International Tables Vol C Tables 4.2.6.8 and 6.1.1.4'
S S 0.1246 0.1234 'International Tables Vol C Tables 4.2.6.8 and 6.1.1.4'

loop_
_geom_angle_atom_site_label_1
_geom_angle_atom_site_label_2
_geom_angle_atom_site_label_3
_geom_angle
N3 B1 N1 108.70(14)
N3 B1 N5 110.93(14)
N1 B1 N5 107.64(14)
N3 B1 H1 108.0(10)
N1 B1 H1 113.2(10)
N5 B1 H1 108.4(10)
N2 C1 N1 107.50(15)
N2 C1 S1 125.67(13)
N1 C1 S1 126.79(13)
C3 C2 N1 108.30(16)
C3 C2 H2 125.8
N1 C2 H2 125.8
C2 C3 N2 106.68(16)
C2 C3 H3 126.7
N2 C3 H3 126.7
N2 C4 H4A 109.5
N2 C4 H4B 109.5
H4A C4 H4B 109.5
N2 C4 H4C 109.5
H4A C4 H4C 109.5
H4B C4 H4C 109.5
N4 C5 N3 106.38(16)
N4 C5 S2 126.06(14)
N3 C5 S2 127.51(15)
C7 C6 N3 108.22(17)
C7 C6 H6 125.9
N3 C6 H6 125.9
C6 C7 N4 107.12(17)
C6 C7 H7 126.4
N4 C7 H7 126.4
N4 C8 H8A 109.5
N4 C8 H8B 109.5
H8A C8 H8B 109.5
N4 C8 H8C 109.5
H8A C8 H8C 109.5
H8B C8 H8C 109.5
N5 C9 C10 117.76(17)
N5 C9 S3 123.24(14)
C10 C9 S3 118.99(15)
C11 C10 C9 121.11(19)
C11 C10 H10 119.4
C9 C10 H10 119.4
C10 C11 C12 120.37(19)
C10 C11 H11 119.8
C12 C11 H11 119.8
C13 C12 C11 117.03(19)
C13 C12 H12 121.5
C11 C12 H12 121.5
C12 C13 N5 124.0(2)
C12 C13 H13 118.0
N5 C13 H13 118.0
C15 C14 C19 119.64(19)
C15 C14 P1 122.33(15)
C19 C14 P1 117.99(16)
C16 C15 C14 120.0(2)
C16 C15 H15 120.0
C14 C15 H15 120.0
C17 C16 C15 119.7(2)
C17 C16 H16 120.2
C15 C16 H16 120.2
C18 C17 C16 120.7(2)
C18 C17 H17 119.7
C16 C17 H17 119.7
C17 C18 C19 120.3(2)
C17 C18 H18 119.9
C19 C18 H18 119.9
C18 C19 C14 119.6(2)
C18 C19 H19 120.2
C14 C19 H19 120.2
C25 C20 C21 118.74(16)
C25 C20 P1 121.73(14)
C21 C20 P1 119.28(14)
C22 C21 C20 120.76(18)
C22 C21 H21 119.6
C20 C21 H21 119.6
C21 C22 C23 119.90(19)
C21 C22 H22 120.0
C23 C22 H22 120.0
C24 C23 C22 119.48(18)
C24 C23 H23 120.3
C22 C23 H23 120.3
C23 C24 C25 120.95(19)
C23 C24 H24 119.5
C25 C24 H24 119.5
C24 C25 C20 120.16(18)
C24 C25 H25 119.9
C20 C25 H25 119.9
C31 C26 C27 118.60(18)
C31 C26 P1 124.26(15)
C27 C26 P1 117.14(14)
C28 C27 C26 120.81(19)
C28 C27 H27 119.6
C26 C27 H27 119.6
C29 C28 C27 119.9(2)
C29 C28 H28 120.0
C27 C28 H28 120.0
C28 C29 C30 119.8(2)
C28 C29 H29 120.1
C30 C29 H29 120.1
C29 C30 C31 120.4(2)
C29 C30 H30 119.8
C31 C30 H30 119.8
C30 C31 C26 120.46(19)
C30 C31 H31 119.8
C26 C31 H31 119.8
H1 Cu1 P1 127.4(6)
H1 Cu1 S1 87.7(6)
P1 Cu1 S1 118.67(2)
H1 Cu1 S3 86.8(6)
P1 Cu1 S3 113.20(2)
S1 Cu1 S3 117.79(2)
H1 Cu1 H1 0.0(12)
P1 Cu1 H1 127.4(6)
S1 Cu1 H1 87.7(6)
S3 Cu1 H1 86.8(6)
C1 N1 C2 107.95(15)
C1 N1 B1 127.55(15)
C2 N1 B1 124.42(14)
C1 N2 C3 109.52(15)
C1 N2 C4 125.51(16)
C3 N2 C4 124.77(16)
C5 N3 C6 108.30(15)
C5 N3 B1 124.52(15)
C6 N3 B1 127.07(15)
C5 N4 C7 109.97(16)
C5 N4 C8 124.81(17)
C7 N4 C8 125.20(17)
C9 N5 C13 119.63(16)
C9 N5 B1 120.43(15)
C13 N5 B1 119.90(16)
C14 P1 C20 103.35(9)
C14 P1 C26 104.76(8)
C20 P1 C26 104.00(8)
C14 P1 Cu1 119.86(7)
C20 P1 Cu1 114.76(6)
C26 P1 Cu1 108.59(6)
C1 S1 Cu1 93.89(6)
C9 S3 Cu1 110.31(7)

loop_
_geom_bond_atom_site_label_1
_geom_bond_atom_site_label_2
_geom_bond_distance
B1 N3 1.538(3)
B1 N1 1.548(2)
B1 N5 1.576(2)
B1 H1 1.16(2)
C1 N2 1.354(2)
C1 N1 1.360(2)
C1 S1 1.7150(18)
C2 C3 1.352(3)
C2 N1 1.396(2)
C2 H2 0.9500
C3 N2 1.389(2)
C3 H3 0.9500
C4 N2 1.465(2)
C4 H4A 0.9800
C4 H4B 0.9800
C4 H4C 0.9800
C5 N4 1.360(2)
C5 N3 1.371(2)
C5 S2 1.6894(19)
C6 C7 1.344(3)
C6 N3 1.394(2)
C6 H6 0.9500
C7 N4 1.382(2)
C7 H7 0.9500
C8 N4 1.451(3)
C8 H8A 0.9800
C8 H8B 0.9800
C8 H8C 0.9800
C9 N5 1.366(2)
C9 C10 1.408(3)
C9 S3 1.718(2)
C10 C11 1.382(3)
C10 H10 0.9500
C11 C12 1.391(3)
C11 H11 0.9500
C12 C13 1.354(3)
C12 H12 0.9500
C13 N5 1.378(2)
C13 H13 0.9500
C14 C15 1.398(3)
C14 C19 1.399(3)
C14 P1 1.8219(19)
C15 C16 1.393(3)
C15 H15 0.9500
C16 C17 1.385(4)
C16 H16 0.9500
C17 C18 1.380(4)
C17 H17 0.9500
C18 C19 1.390(3)
C18 H18 0.9500
C19 H19 0.9500
C20 C25 1.395(3)
C20 C21 1.398(3)
C20 P1 1.8276(18)
C21 C22 1.390(3)
C21 H21 0.9500
C22 C23 1.393(3)
C22 H22 0.9500
C23 C24 1.381(3)
C23 H23 0.9500
C24 C25 1.389(3)
C24 H24 0.9500
C25 H25 0.9500
C26 C31 1.394(3)
C26 C27 1.400(3)
C26 P1 1.8311(19)
C27 C28 1.391(3)
C27 H27 0.9500
C28 C29 1.384(3)
C28 H28 0.9500
C29 C30 1.390(3)
C29 H29 0.9500
C30 C31 1.390(3)
C30 H30 0.9500
C31 H31 0.9500
Cu1 H1 1.91(2)
Cu1 P1 2.2103(5)
Cu1 S1 2.2991(5)
Cu1 S3 2.3122(6)
Cu1 H1 1.91(2)

loop_
_geom_torsion_atom_site_label_1
_geom_torsion_atom_site_label_2
_geom_torsion_atom_site_label_3
_geom_torsion_atom_site_label_4
_geom_torsion
N1 C2 C3 N2 0.2(2)
N3 C6 C7 N4 0.1(2)
N5 C9 C10 C11 -2.7(3)
S3 C9 C10 C11 176.11(15)
C9 C10 C11 C12 1.1(3)
C10 C11 C12 C13 0.8(3)
C11 C12 C13 N5 -1.1(3)
C19 C14 C15 C16 2.0(3)
P1 C14 C15 C16 -175.51(16)
C14 C15 C16 C17 0.1(3)
C15 C16 C17 C18 -1.2(3)
C16 C17 C18 C19 0.2(3)
C17 C18 C19 C14 1.9(3)
C15 C14 C19 C18 -3.0(3)
P1 C14 C19 C18 174.62(16)
C25 C20 C21 C22 0.3(3)
P1 C20 C21 C22 -174.15(14)
C20 C21 C22 C23 0.3(3)
C21 C22 C23 C24 -0.8(3)
C22 C23 C24 C25 0.8(3)
C23 C24 C25 C20 -0.3(3)
C21 C20 C25 C24 -0.2(3)
P1 C20 C25 C24 174.02(14)
C31 C26 C27 C28 -1.1(3)
P1 C26 C27 C28 179.23(16)
C26 C27 C28 C29 0.8(3)
C27 C28 C29 C30 -0.2(3)
C28 C29 C30 C31 -0.1(3)
C29 C30 C31 C26 -0.2(3)
C27 C26 C31 C30 0.8(3)
P1 C26 C31 C30 -179.54(15)
N2 C1 N1 C2 1.8(2)
S1 C1 N1 C2 -176.23(14)
N2 C1 N1 B1 -175.13(16)
S1 C1 N1 B1 6.8(3)
C3 C2 N1 C1 -1.3(2)
C3 C2 N1 B1 175.79(16)
N3 B1 N1 C1 102.45(19)
N5 B1 N1 C1 -137.33(17)
N3 B1 N1 C2 -74.0(2)
N5 B1 N1 C2 46.2(2)
N1 C1 N2 C3 -1.7(2)
S1 C1 N2 C3 176.37(14)
N1 C1 N2 C4 -176.73(16)
S1 C1 N2 C4 1.3(3)
C2 C3 N2 C1 0.9(2)
C2 C3 N2 C4 175.98(17)
N4 C5 N3 C6 0.39(19)
S2 C5 N3 C6 178.14(14)
N4 C5 N3 B1 176.88(15)
S2 C5 N3 B1 -5.4(2)
C7 C6 N3 C5 -0.3(2)
C7 C6 N3 B1 -176.66(16)
N1 B1 N3 C5 -171.47(15)
N5 B1 N3 C5 70.4(2)
N1 B1 N3 C6 4.4(2)
N5 B1 N3 C6 -113.81(18)
N3 C5 N4 C7 -0.4(2)
S2 C5 N4 C7 -178.15(14)
N3 C5 N4 C8 178.28(16)
S2 C5 N4 C8 0.5(3)
C6 C7 N4 C5 0.2(2)
C6 C7 N4 C8 -178.44(17)
C10 C9 N5 C13 2.3(2)
S3 C9 N5 C13 -176.39(14)
C10 C9 N5 B1 -179.66(16)
S3 C9 N5 B1 1.6(2)
C12 C13 N5 C9 -0.5(3)
C12 C13 N5 B1 -178.48(18)
N3 B1 N5 C9 -172.28(15)
N1 B1 N5 C9 68.9(2)
N3 B1 N5 C13 5.7(2)
N1 B1 N5 C13 -113.09(17)
C15 C14 P1 C20 -37.87(18)
C19 C14 P1 C20 144.56(15)
C15 C14 P1 C26 70.77(17)
C19 C14 P1 C26 -106.79(16)
C15 C14 P1 Cu1 -167.12(13)
C19 C14 P1 Cu1 15.31(18)
C25 C20 P1 C14 134.69(15)
C21 C20 P1 C14 -51.08(16)
C25 C20 P1 C26 25.48(17)
C21 C20 P1 C26 -160.30(14)
C25 C20 P1 Cu1 -93.01(15)
C21 C20 P1 Cu1 81.22(15)
C31 C26 P1 C14 -18.55(18)
C27 C26 P1 C14 161.11(14)
C31 C26 P1 C20 89.62(16)
C27 C26 P1 C20 -90.72(15)
C31 C26 P1 Cu1 -147.74(14)
C27 C26 P1 Cu1 31.92(15)
H1 Cu1 P1 C14 18.9(7)
S1 Cu1 P1 C14 130.02(7)
S3 Cu1 P1 C14 -85.62(7)
H1 Cu1 P1 C20 -105.1(7)
S1 Cu1 P1 C20 6.10(7)
S3 Cu1 P1 C20 150.45(7)
H1 Cu1 P1 C26 139.1(7)
S1 Cu1 P1 C26 -109.77(6)
S3 Cu1 P1 C26 34.59(6)
N2 C1 S1 Cu1 -142.87(15)
N1 C1 S1 Cu1 34.84(16)
H1 Cu1 S1 C1 -53.1(6)
P1 Cu1 S1 C1 174.74(6)
S3 Cu1 S1 C1 32.00(7)
N5 C9 S3 Cu1 23.85(17)
C10 C9 S3 Cu1 -154.87(13)
H1 Cu1 S3 C9 -8.9(6)
P1 Cu1 S3 C9 120.71(7)
S1 Cu1 S3 C9 -94.59(7)
